data_9002522
loop_
_publ_author_name
'Malcherek, T.'
'Domeneghetti, M. C.'
'Tazzoli, V.'
'Ottolini, L.'
'McCammon, C. A.'
'Carpenter, M. A.'

_publ_section_title
;
 Structural properties of ferromagnesian cordierites
 Sample: 1997-1 SE-India, T = 900 C, t = 24 h, in air
;
_journal_name_full 'American Mineralogist'
_journal_page_first 66
_journal_page_last 79
_journal_volume 86
_journal_year 2001
_chemical_formula_sum 'Al3.976 Fe0.054 Mg1.976 Na0.067 O18 Si4.994'
_chemical_name_mineral Cordierite
_space_group_IT_number 66
_symmetry_space_group_name_Hall '-C 2 2c'
_symmetry_space_group_name_H-M 'C c c m'
_cell_angle_alpha 90
_cell_angle_beta 90
_cell_angle_gamma 90
_cell_length_a 17.071
_cell_length_b 9.717
_cell_length_c 9.3479
_cell_formula_units_Z 4
_cell_volume 1550.619
_database_code_amcsd 0002611
_diffrn_ambient_temperature 1173.15
_exptl_crystal_density_diffrn 2.519
_cod_original_formula_sum 'Mg1.976 Fe.054 Al3.976 Si4.994 O18 Na.067'
_cod_database_code 9002522

loop_
_space_group_symop_operation_xyz
x,y,z
1/2+x,1/2+y,z
x,-y,1/2+z
1/2+x,1/2-y,1/2+z
-x,y,1/2-z
1/2-x,1/2+y,1/2-z
-x,y,1/2+z
1/2-x,1/2+y,1/2+z
x,-y,1/2-z
1/2+x,1/2-y,1/2-z
x,y,-z
1/2+x,1/2+y,-z
-x,-y,z
1/2-x,1/2-y,z
-x,-y,-z
1/2-x,1/2-y,-z

loop_
_atom_site_aniso_label
_atom_site_aniso_U_11
_atom_site_aniso_U_22
_atom_site_aniso_U_33
_atom_site_aniso_U_12
_atom_site_aniso_U_13
_atom_site_aniso_U_23
MgM 0.00553 0.00583 0.00723 0.00000 0.00000 -0.00005
FeM 0.00553 0.00583 0.00723 0.00000 0.00000 -0.00005
AlT11 0.00645 0.00477 0.00454 0.00143 0.00000 0.00000
FeT11 0.00645 0.00477 0.00454 0.00143 0.00000 0.00000
SiT16 0.00389 0.00539 0.00386 0.00000 0.00000 0.00000
FeT16 0.00389 0.00539 0.00386 0.00000 0.00000 0.00000
SiT21 0.00420 0.00319 0.00389 0.00015 0.00000 0.00000
SiT23 0.00380 0.00386 0.00389 -0.00056 0.00000 0.00000
AlT26 0.00346 0.00450 0.00412 0.00045 0.00000 0.00000
O11 0.00862 0.00636 0.00601 -0.00064 0.00274 -0.00101
O16 0.00579 0.00850 0.00610 -0.00076 0.00014 -0.00307
O13 0.00782 0.00728 0.00600 0.00132 -0.00183 -0.00222
O26 0.00446 0.01368 0.01391 -0.00173 0.00000 0.00000
O21 0.00807 0.00902 0.01434 0.00508 0.00000 0.00000
O23 0.01155 0.00438 0.01502 -0.00290 0.00000 0.00000
NaCh2 0.06100 0.04700 0.26300 -0.00700 0.00000 0.00000

loop_
_atom_site_label
_atom_site_fract_x
_atom_site_fract_y
_atom_site_fract_z
_atom_site_occupancy
_atom_site_U_iso_or_equiv
MgM 0.33748 0.00000 0.25000 0.98800 0.00620
FeM 0.33748 0.00000 0.25000 0.01200 0.00620
AlT11 0.25000 0.25000 0.25011 0.98800 0.00525
FeT11 0.25000 0.25000 0.25011 0.01200 0.00525
SiT16 0.00000 0.50000 0.25000 0.99400 0.00438
FeT16 0.00000 0.50000 0.25000 0.00600 0.00438
SiT21 0.19262 0.07779 0.00000 1.00000 0.00376
SiT23 0.13516 -0.23764 0.00000 1.00000 0.00385
AlT26 0.05083 0.30787 0.00000 1.00000 0.00403
O11 0.24734 -0.10261 0.35881 1.00000 0.00700
O16 0.06241 -0.41623 0.34899 1.00000 0.00679
O13 -0.17334 -0.31051 0.35846 1.00000 0.00703
O26 0.04329 -0.24896 0.00000 1.00000 0.01068
O21 0.12251 0.18478 0.00000 1.00000 0.01048
O23 0.16447 -0.07972 0.00000 1.00000 0.01032
NaCh2 0.00000 0.00000 0.00000 0.06700 0.12400

loop_
_cod_related_entry_id
_cod_related_entry_database
_cod_related_entry_code
1 AMCSD 0002611
